data_4130736
loop_
_publ_author_name
'Sawano, Takahiro'
'Lin, Zekai'
'Boures, Dean'
'An, Bing'
'Wang, Cheng'
'Lin, Wenbin'

_publ_section_title
;
 Metal-Organic Frameworks Stabilize Mono(phosphine)-Metal Complexes for
 Broad-Scope Catalytic Reactions.
;
_journal_issue 31
_journal_name_full 'Journal of the American Chemical Society'
_journal_page_first 9783
_journal_page_last 9786
_journal_paper_doi 10.1021/jacs.6b06239
_journal_volume 138
_journal_year 2016
_chemical_formula_moiety '0.02(C154 Ir3.25 O36 P4 Zr6)'
_chemical_formula_sum 'C2.61 Ir0.07 O0.61 P0.07 Zr0.1'
_chemical_formula_weight 65.52
_space_group_crystal_system triclinic
_space_group_IT_number 2
_space_group_name_Hall '-P 1'
_space_group_name_H-M_alt 'P -1'
_audit_creation_date 2016-06-15
_audit_creation_method
;
Olex2 1.2
(compiled 2016.02.19 svn.r3266 for OlexSys, GUI svn.r5155)
;
_cell_angle_alpha 117.806(4)
_cell_angle_beta 111.824(4)
_cell_angle_gamma 90.022(5)
_cell_formula_units_Z 59
_cell_length_a 19.783(7)
_cell_length_b 21.510(7)
_cell_length_c 23.023(8)
_cell_measurement_reflns_used 2636
_cell_measurement_temperature 100(2)
_cell_measurement_theta_max 9.51
_cell_measurement_theta_min 2.27
_cell_volume 7862(5)
_computing_molecular_graphics 'Olex2 (Dolomanov et al., 2009)'
_computing_publication_material 'Olex2 (Dolomanov et al., 2009)'
_computing_structure_refinement 'XL (Sheldrick, 2008)'
_diffrn_ambient_temperature 100.0
_diffrn_measured_fraction_theta_full 0.052
_diffrn_measured_fraction_theta_max 0.880
_diffrn_measurement_device_type 'synchrontron, beamline 15-ID, APEX2 detector'
_diffrn_measurement_method 'phi scans'
_diffrn_radiation_type synchrotron
_diffrn_radiation_wavelength 0.41328
_diffrn_reflns_av_R_equivalents 0.1494
_diffrn_reflns_av_unetI/netI 0.1423
_diffrn_reflns_Laue_measured_fraction_full 0.052
_diffrn_reflns_Laue_measured_fraction_max 0.880
_diffrn_reflns_limit_h_max 16
_diffrn_reflns_limit_h_min -16
_diffrn_reflns_limit_k_max 17
_diffrn_reflns_limit_k_min -17
_diffrn_reflns_limit_l_max 19
_diffrn_reflns_limit_l_min -19
_diffrn_reflns_number 44606
_diffrn_reflns_point_group_measured_fraction_full 0.052
_diffrn_reflns_point_group_measured_fraction_max 0.880
_diffrn_reflns_theta_full 26.000
_diffrn_reflns_theta_max 9.856
_diffrn_reflns_theta_min 0.660
_exptl_absorpt_coefficient_mu 0.675
_exptl_absorpt_correction_T_max 0.7434
_exptl_absorpt_correction_T_min 0.6403
_exptl_crystal_density_diffrn 0.816
_exptl_crystal_description 'yellow needle'
_exptl_crystal_F_000 1820
_refine_diff_density_max 0.612
_refine_diff_density_min -0.785
_refine_diff_density_rms 0.120
_refine_ls_extinction_method none
_refine_ls_goodness_of_fit_ref 1.045
_refine_ls_hydrogen_treatment undef
_refine_ls_matrix_type full
_refine_ls_number_parameters 392
_refine_ls_number_reflns 8229
_refine_ls_number_restraints 505
_refine_ls_restrained_S_all 1.051
_refine_ls_R_factor_all 0.2091
_refine_ls_R_factor_gt 0.1346
_refine_ls_shift/su_max 0.001
_refine_ls_shift/su_mean 0.000
_refine_ls_structure_factor_coef Fsqd
_refine_ls_weighting_details 'w=1/[\s^2^(Fo^2^)+(0.2000P)^2^] where P=(Fo^2^+2Fc^2^)/3'
_refine_ls_weighting_scheme calc
_refine_ls_wR_factor_gt 0.3304
_refine_ls_wR_factor_ref 0.3683
_reflns_Friedel_coverage 0.000
_reflns_number_gt 3399
_reflns_number_total 8229
_reflns_threshold_expression 'I > 2\s(I)'
_cod_data_source_file ja6b06239_si_002.cif
_cod_data_source_block p-1
_cod_original_formula_sum 'C2.61 Ir0.07 O0.61 P0.07 Zr0.10'
_cod_database_code 4130736
_shelxl_version_number 2013-4
_shelx_space_group_comment
;
The symmetry employed for this shelxl refinement is uniquely defined
by the following loop, which should always be used as a source of
symmetry information in preference to the above space-group names.
They are only intended as comments.
;
_olex2_refinement_description
;
1. Fixed Uiso
 At 1.2 times of:
  All C(C) groups, All C(C,C) groups
2. Restrained distances
 C76-C3AA
 1.55 with sigma of 0.02
 O1-Ir4
 2.4 with sigma of 0.02
 C33-C118
 1.5 with sigma of 0.02
 C8AA-C9
 1.6 with sigma of 0.02
 C9-C11
 2.6 with sigma of 0.02
 C9-C19
 2.6 with sigma of 0.02
 C33-C118
 1.5 with sigma of 0.02
 C33-C7AA
 2.6 with sigma of 0.02
 C33-C195
 2.6 with sigma of 0.02
3. Restrained planarity
 C5CA, C7AA, C29, C33, C81, C118, C132, C133, C140, C148, C168, C195
 with sigma of 0.1
 C5CA, C7AA, C29, C33, C81, C118, C132, C133, C140, C148, C168, C195
 with sigma of 0.1
4. Uiso/Uaniso restraints and constraints
All non-hydrogen atoms have similar U: within 2A with sigma of 0.04 and sigma
for terminal atoms of 0.08
5. Rigid body (RIGU) restrains
 O0AA, O1, O2, O2AA, O3AA, O4AA, O5, O6, O7, O9, O10, O11, O12, O13, O14, O15,
 O27, O52, Zr1, Zr2, Zr3, P6, P7, Ir4
 with sigma for 1-2 distances of 0.004 and sigma for 1-3 distances of 0.004
6.a Fitted hexagon refined as free rotating group:
 C2BA(C53,C61,C0BA,C6AA,C5AA), C2CA(C3BA,C7BA,C3CA,C12,C32), C6BA(C90,C70,C129,
 C111,C141), C8AA(C11,C7,C59,C9BA,C19), C22(C39,C47,C6CA,C155,C72), C26(C34,C21,
 C5BA,C9AA,C25), C33(C81,C148,C5CA,C29,C133), C41(C16,C1AA,C78,C4AA,C1CA),
 C60(C4BA,C18,C9,C0CA,C159), C80(C260,C99,C74,C85,C174), C118(C7AA,C140,C168,
 C132,C195)
;
_olex2_submission_special_instructions 'No special instructions were received'

loop_
_space_group_symop_operation_xyz
'x, y, z'
'-x, -y, -z'

loop_
_atom_site_label
_atom_site_type_symbol
_atom_site_fract_x
_atom_site_fract_y
_atom_site_fract_z
_atom_site_U_iso_or_equiv
_atom_site_adp_type
_atom_site_occupancy
_atom_site_site_symmetry_order
_atom_site_calc_flag
_atom_site_refinement_flags_posn
_atom_site_refinement_flags_adp
Ir4 Ir 0.5202(2) 0.4233(2) 0.34542(17) 0.299(3) Uani 0.789(7) 1 d D U
Zr1 Zr -0.00036(15) 0.11476(13) 0.50030(12) 0.1293(12) Uani 1 1 d . U
Zr2 Zr 0.08117(14) 0.06648(13) 0.63127(12) 0.1280(12) Uani 1 1 d . U
Zr3 Zr -0.11203(14) 0.01146(13) 0.52454(12) 0.1303(12) Uani 1 1 d . U
P6 P 0.8098(5) 0.2298(4) 0.9620(4) 0.133(3) Uani 1 1 d . U
Ir5 Ir 0.8763(3) 0.2010(4) 0.9005(2) 0.509(6) Uani 0.836(9) 1 d . U
O5 O 0.9907(14) 0.2548(17) 0.9987(14) 0.263(14) Uani 1 1 d . U
P7 P 0.3983(6) 0.4055(5) 0.3124(5) 0.166(4) Uani 1 1 d . U
O0AA O -0.0170(10) -0.0160(10) 0.5846(10) 0.156(5) Uani 1 1 d . U
O1 O 0.5179(18) 0.5056(15) 0.3012(18) 0.293(13) Uani 1 1 d D U
O2 O 0.0989(11) 0.0883(11) 0.5566(10) 0.173(5) Uani 1 1 d . U
O2AA O -0.0888(12) 0.1769(10) 0.5223(9) 0.149(5) Uani 1 1 d . U
O3AA O 0.0640(11) 0.2205(10) 0.6015(11) 0.158(6) Uani 1 1 d . U
O4AA O -0.2259(8) -0.0311(9) 0.4295(9) 0.119(5) Uani 1 1 d . U
O6 O 0.1173(11) 0.1936(11) 0.6845(10) 0.164(6) Uani 1 1 d . U
O7 O 0.0832(12) 0.1571(10) 0.4804(9) 0.142(5) Uani 1 1 d . U
O9 O -0.0145(10) 0.0983(9) 0.5842(9) 0.146(4) Uani 1 1 d . U
O10 O -0.1589(9) -0.0803(9) 0.5334(8) 0.130(5) Uani 1 1 d . U
O11 O 0.1182(11) -0.0099(13) 0.6818(10) 0.165(6) Uani 1 1 d . U
O12 O -0.1204(10) 0.0630(9) 0.6344(9) 0.154(6) Uani 1 1 d . U
O13 O 0.1035(11) -0.0333(10) 0.5572(10) 0.169(6) Uani 1 1 d . U
O14 O -0.0617(10) 0.1161(10) 0.3974(10) 0.145(6) Uani 1 1 d . U
O15 O 0.0649(11) 0.1182(11) 0.7398(10) 0.177(6) Uani 1 1 d . U
O27 O -0.1623(10) 0.1121(10) 0.5362(9) 0.140(5) Uani 1 1 d . U
O52 O 0.2096(12) 0.0784(10) 0.6653(9) 0.143(6) Uani 1 1 d . U
C0AA C 0.099(2) 0.234(2) 0.664(2) 0.164(10) Uiso 1 1 d . U
C1BA C -0.286(2) 0.269(3) 0.588(2) 0.205(13) Uiso 1 1 d . U
C2AA C -0.199(3) 0.341(3) 0.586(3) 0.257(18) Uiso 1 1 d . U
C2BA C 0.7087(10) 0.2098(15) 0.8992(14) 0.135(9) Uiso 1 1 d . U
C53 C 0.6557(17) 0.2361(14) 0.9253(11) 0.248(16) Uiso 1 1 d G U
C61 C 0.5805(15) 0.2058(18) 0.8810(17) 0.297 Uiso 1 1 d G U
C0BA C 0.5582(11) 0.1491(16) 0.8106(15) 0.148(10) Uiso 1 1 d G U
C6AA C 0.6112(17) 0.1228(15) 0.7846(11) 0.34(2) Uiso 1 1 d G U
C5AA C 0.6864(15) 0.1531(18) 0.8288(17) 0.38(2) Uiso 1 1 d G U
C2CA C 0.8840(15) 0.0872(19) 1.2783(15) 0.194(13) Uiso 1 1 d . U
C3BA C 0.8387(14) 0.0371(11) 1.2065(19) 0.202(13) Uiso 1 1 d G U
C7BA C 0.8232(11) 0.0556(14) 1.1532(10) 0.160(11) Uiso 1 1 d G U
C3CA C 0.8531(14) 0.1242(17) 1.1718(15) 0.184(12) Uiso 1 1 d G U
C12 C 0.8983(14) 0.1743(10) 1.2435(19) 0.189(13) Uiso 1 1 d G U
C32 C 0.9138(12) 0.1558(16) 1.2968(11) 0.241(15) Uiso 1 1 d G U
C3AA C -0.1860(16) 0.2178(13) 0.5551(13) 0.104(8) Uiso 1 1 d D U
C6BA C 0.355(3) 0.3467(14) 0.3298(18) 0.202(12) Uiso 1 1 d . U
C90 C 0.4046(14) 0.3300(17) 0.3793(19) 0.243(16) Uiso 1 1 d G U
C70 C 0.377(2) 0.2939(18) 0.4055(16) 0.33(2) Uiso 1 1 d G U
C129 C 0.301(3) 0.2745(14) 0.382(2) 0.227(15) Uiso 1 1 d G U
C111 C 0.2518(14) 0.291(2) 0.333(2) 0.39(2) Uiso 1 1 d G U
C141 C 0.279(2) 0.327(2) 0.3065(17) 0.37(2) Uiso 1 1 d G U
C8 C 0.2473(17) 0.0645(17) 0.633(2) 0.122(10) Uiso 1 1 d . U
C8AA C 0.2019(16) 0.2144(15) -0.0164(11) 0.35(2) Uiso 1 1 d D U
C11 C 0.1996(15) 0.2269(14) -0.0711(15) 0.251(17) Uiso 1 1 d DG U
C7 C 0.1468(17) 0.1825(18) -0.1417(13) 0.205(14) Uiso 1 1 d G U
C59 C 0.0964(16) 0.1257(17) -0.1576(13) 0.41(2) Uiso 1 1 d G U
C9BA C 0.0987(18) 0.1133(15) -0.1029(18) 0.37(2) Uiso 1 1 d G U
C19 C 0.152(2) 0.1576(16) -0.0323(16) 0.42(3) Uiso 1 1 d DG U
C8BA C -0.239(2) 0.2149(19) 0.5675(18) 0.173(12) Uiso 1 1 d . U
C22 C 0.8238(14) 0.198(2) 1.019(2) 0.191(11) Uiso 1 1 d . U
C39 C 0.8349(17) 0.129(2) 1.0002(15) 0.309(19) Uiso 1 1 d G U
C47 C 0.8496(18) 0.1059(15) 1.050(3) 0.371 Uiso 1 1 d G U
C6CA C 0.8532(15) 0.152(3) 1.119(2) 0.237(14) Uiso 1 1 d G U
C155 C 0.8421(17) 0.222(2) 1.1371(14) 0.284 Uiso 1 1 d G U
C72 C 0.8274(17) 0.2446(14) 1.087(2) 0.32(2) Uiso 1 1 d G U
C26 C 0.3242(8) 0.0908(10) 0.6760(10) 0.078(7) Uiso 1 1 d . U
C34 C 0.3773(12) 0.0747(9) 0.6481(7) 0.102(8) Uiso 1 1 d G U
C21 C 0.4527(10) 0.0968(11) 0.6947(13) 0.177(12) Uiso 1 1 d G U
C5BA C 0.4749(8) 0.1350(12) 0.7691(12) 0.144(10) Uiso 1 1 d G U
C9AA C 0.4217(14) 0.1511(11) 0.7970(7) 0.166(11) Uiso 1 1 d G U
C25 C 0.3464(12) 0.1290(11) 0.7505(11) 0.192(13) Uiso 1 1 d G U
C30 C 0.1297(17) 0.1368(17) 0.4626(14) 0.111(9) Uiso 1 1 d . U
C33 C 0.1441(11) 0.4503(9) 0.8274(13) 0.144(10) Uiso 1 1 d D U
C81 C 0.1751(9) 0.3988(16) 0.8427(10) 0.188(12) Uiso 1 1 d G U
C148 C 0.1603(12) 0.3284(13) 0.7870(17) 0.195(13) Uiso 1 1 d G U
C5CA C 0.1144(13) 0.3094(10) 0.7161(14) 0.163(11) Uiso 1 1 d G U
C29 C 0.0833(11) 0.3609(17) 0.7009(10) 0.223(15) Uiso 1 1 d G U
C133 C 0.0982(11) 0.4314(14) 0.7565(17) 0.194(13) Uiso 1 1 d G U
C36 C -0.256(2) 0.336(2) 0.597(2) 0.190(13) Uiso 1 1 d . U
C41 C 0.1884(15) 0.1616(15) 0.4481(11) 0.135(9) Uiso 1 1 d . U
C16 C 0.2479(17) 0.1406(13) 0.4307(13) 0.177(12) Uiso 1 1 d G U
C1AA C 0.2847(13) 0.181(2) 0.4148(15) 0.296(19) Uiso 1 1 d G U
C78 C 0.262(2) 0.243(2) 0.4165(16) 0.271(17) Uiso 1 1 d G U
C4AA C 0.203(2) 0.2642(13) 0.4340(17) 0.36(2) Uiso 1 1 d G U
C1CA C 0.1658(14) 0.2233(18) 0.4498(14) 0.245(16) Uiso 1 1 d G U
C60 C 0.352(2) 0.3534(16) 0.2110(10) 0.229(13) Uiso 1 1 d . U
C4BA C 0.3789(11) 0.3336(15) 0.159(2) 0.217(15) Uiso 1 1 d G U
C18 C 0.331(2) 0.2935(14) 0.0857(16) 0.157(11) Uiso 1 1 d G U
C9 C 0.2550(18) 0.2731(16) 0.0652(12) 0.298(18) Uiso 1 1 d DG U
C0CA C 0.2278(13) 0.293(2) 0.118(2) 0.358 Uiso 1 1 d G U
C159 C 0.276(2) 0.333(2) 0.1905(19) 0.358 Uiso 1 1 d G U
C76 C -0.1352(18) 0.1646(18) 0.5381(16) 0.130(9) Uiso 1 1 d D U
C80 C -0.3036(19) 0.3927(14) 0.6059(15) 0.167(11) Uiso 1 1 d . U
C260 C -0.3801(17) 0.3861(12) 0.5842(11) 0.201 Uiso 1 1 d G U
C99 C -0.4087(11) 0.4449(19) 0.6180(17) 0.213(14) Uiso 1 1 d G U
C74 C -0.361(2) 0.5103(14) 0.6735(16) 0.195(13) Uiso 1 1 d G U
C85 C -0.2842(18) 0.5169(12) 0.6951(12) 0.234 Uiso 1 1 d G U
C174 C -0.2556(11) 0.4581(19) 0.6614(16) 0.234 Uiso 1 1 d G U
C118 C 0.1501(10) 0.5308(9) 0.8791(11) 0.249(15) Uiso 1 1 d D U
C7AA C 0.1145(11) 0.5736(14) 0.8523(13) 0.299 Uiso 1 1 d DG U
C140 C 0.1223(15) 0.6462(13) 0.899(2) 0.299 Uiso 1 1 d G U
C168 C 0.1656(16) 0.6759(9) 0.9731(18) 0.245(15) Uiso 1 1 d G U
C132 C 0.2011(14) 0.6331(14) 0.9999(11) 0.294 Uiso 1 1 d G U
C195 C 0.1934(11) 0.5605(13) 0.9529(12) 0.294 Uiso 1 1 d DG U
C134 C -0.152(2) 0.275(2) 0.557(2) 0.205(13) Uiso 1 1 d . U
C207 C 0.098(2) -0.075(3) 0.662(2) 0.183(13) Uiso 1 1 d . U

loop_
_atom_site_aniso_label
_atom_site_aniso_U_11
_atom_site_aniso_U_22
_atom_site_aniso_U_33
_atom_site_aniso_U_23
_atom_site_aniso_U_13
_atom_site_aniso_U_12
Ir4 0.336(5) 0.298(4) 0.236(3) 0.125(3) 0.106(3) 0.060(3)
Zr1 0.156(2) 0.0847(18) 0.0962(18) 0.0454(15) 0.0034(15) -0.0004(16)
Zr2 0.143(2) 0.0996(19) 0.0945(18) 0.0463(15) 0.0074(15) 0.0052(16)
Zr3 0.138(2) 0.0923(18) 0.0987(18) 0.0428(15) -0.0034(15) -0.0022(15)
P6 0.184(8) 0.110(6) 0.085(5) 0.050(5) 0.036(5) 0.023(6)
Ir5 0.324(6) 0.750(13) 0.253(5) 0.132(5) 0.083(4) 0.061(6)
O5 0.20(2) 0.33(4) 0.21(2) 0.09(2) 0.09(2) 0.05(2)
P7 0.207(9) 0.168(8) 0.130(7) 0.081(6) 0.071(6) 0.051(7)
O0AA 0.155(8) 0.121(9) 0.146(10) 0.072(8) 0.014(7) 0.010(6)
O1 0.31(3) 0.29(3) 0.35(3) 0.17(3) 0.18(3) 0.07(2)
O2 0.187(10) 0.162(11) 0.140(9) 0.084(9) 0.030(7) 0.034(8)
O2AA 0.164(11) 0.129(11) 0.120(11) 0.068(9) 0.021(8) 0.008(9)
O3AA 0.172(12) 0.118(9) 0.112(9) 0.035(7) 0.019(8) -0.006(8)
O4AA 0.115(10) 0.100(11) 0.086(9) 0.039(8) -0.003(8) 0.008(8)
O6 0.173(12) 0.134(9) 0.130(10) 0.056(7) 0.024(8) 0.005(8)
O7 0.154(11) 0.122(12) 0.111(10) 0.056(9) 0.021(8) 0.022(9)
O9 0.159(8) 0.111(9) 0.116(8) 0.055(7) 0.009(6) -0.002(6)
O10 0.143(11) 0.092(9) 0.122(11) 0.059(8) 0.018(8) 0.022(8)
O11 0.170(12) 0.174(12) 0.146(11) 0.100(10) 0.035(9) 0.026(10)
O12 0.183(12) 0.115(11) 0.136(9) 0.064(8) 0.037(9) 0.009(9)
O13 0.194(12) 0.137(10) 0.148(10) 0.075(8) 0.041(9) 0.021(8)
O14 0.165(13) 0.134(14) 0.099(9) 0.069(9) 0.004(8) 0.022(10)
O15 0.186(14) 0.175(13) 0.139(9) 0.080(8) 0.035(9) 0.018(11)
O27 0.162(11) 0.103(9) 0.128(11) 0.061(8) 0.032(8) 0.014(8)
O52 0.167(9) 0.133(11) 0.103(10) 0.057(9) 0.034(7) 0.016(8)

loop_
_atom_type_symbol
_atom_type_description
_atom_type_scat_dispersion_real
_atom_type_scat_dispersion_imag
_atom_type_scat_source
C C 0.0010 0.0050 'International Tables Vol C Tables 4.2.6.8 and 6.1.1.4'
Ir Ir -0.4740 3.2690 'International Tables Vol C Tables 4.2.6.8 and 6.1.1.4'
O O 0.0020 0.0020 'International Tables Vol C Tables 4.2.6.8 and 6.1.1.4'
P P 0.0350 0.0310 'International Tables Vol C Tables 4.2.6.8 and 6.1.1.4'
Zr Zr 0.1630 1.5740 'International Tables Vol C Tables 4.2.6.8 and 6.1.1.4'

loop_
_geom_angle_atom_site_label_1
_geom_angle_atom_site_label_2
_geom_angle_atom_site_label_3
_geom_angle
_geom_angle_site_symmetry_1
_geom_angle_site_symmetry_3
P7 Ir4 O1 92.9(8) . .
Zr2 Zr1 Zr2 90.18(8) . 2_556
Zr2 Zr1 Zr3 59.89(8) . 2_556
Zr2 Zr1 Zr3 60.57(8) . .
Zr3 Zr1 Zr2 59.50(7) . 2_556
Zr3 Zr1 Zr2 60.33(7) 2_556 2_556
Zr3 Zr1 Zr3 90.07(9) 2_556 .
O0AA Zr1 Zr2 36.9(5) 2_556 2_556
O0AA Zr1 Zr2 92.2(5) 2_556 .
O0AA Zr1 Zr3 92.1(5) 2_556 .
O0AA Zr1 Zr3 36.7(5) 2_556 2_556
O0AA Zr1 O2AA 142.5(6) 2_556 .
O0AA Zr1 O3AA 140.9(7) 2_556 .
O2 Zr1 Zr2 35.3(6) . .
O2 Zr1 Zr2 92.3(5) . 2_556
O2 Zr1 Zr3 91.5(6) . .
O2 Zr1 Zr3 37.0(5) . 2_556
O2 Zr1 O0AA 73.5(7) . 2_556
O2 Zr1 O2AA 139.9(7) . .
O2 Zr1 O3AA 76.3(8) . .
O2 Zr1 O9 70.5(8) . .
O2 Zr1 O13 115.9(8) . 2_556
O2 Zr1 O14 141.9(8) . .
O2AA Zr1 Zr2 109.7(5) . .
O2AA Zr1 Zr2 110.7(5) . 2_556
O2AA Zr1 Zr3 74.4(6) . .
O2AA Zr1 Zr3 164.4(6) . 2_556
O3AA Zr1 Zr2 76.6(6) . .
O3AA Zr1 Zr2 166.7(6) . 2_556
O3AA Zr1 Zr3 113.2(6) . .
O3AA Zr1 Zr3 110.7(6) . 2_556
O3AA Zr1 O2AA 75.4(7) . .
O7 Zr1 Zr2 111.2(5) . 2_556
O7 Zr1 Zr2 111.3(5) . .
O7 Zr1 Zr3 75.8(6) . 2_556
O7 Zr1 Zr3 165.9(6) . .
O7 Zr1 O0AA 76.2(7) . 2_556
O7 Zr1 O2 77.7(8) . .
O7 Zr1 O2AA 119.8(8) . .
O7 Zr1 O3AA 73.5(7) . .
O7 Zr1 O9 141.6(6) . .
O7 Zr1 O13 141.0(7) . 2_556
O7 Zr1 O14 73.6(7) . .
O9 Zr1 Zr2 35.2(5) . .
O9 Zr1 Zr2 91.3(4) . 2_556
O9 Zr1 Zr3 90.5(5) . 2_556
O9 Zr1 Zr3 37.0(4) . .
O9 Zr1 O0AA 113.2(7) . 2_556
O9 Zr1 O2AA 76.5(7) . .
O9 Zr1 O3AA 78.5(7) . .
O9 Zr1 O14 144.0(7) . .
O13 Zr1 Zr2 94.2(6) 2_556 .
O13 Zr1 Zr2 37.2(5) 2_556 2_556
O13 Zr1 Zr3 37.5(5) 2_556 .
O13 Zr1 Zr3 93.8(6) 2_556 2_556
O13 Zr1 O0AA 73.8(7) 2_556 2_556
O13 Zr1 O2AA 74.6(7) 2_556 .
O13 Zr1 O3AA 143.3(8) 2_556 .
O13 Zr1 O9 74.4(7) 2_556 .
O13 Zr1 O14 75.3(7) 2_556 .
O14 Zr1 Zr2 75.6(5) . 2_556
O14 Zr1 Zr2 165.7(5) . .
O14 Zr1 Zr3 110.4(5) . 2_556
O14 Zr1 Zr3 111.5(5) . .
O14 Zr1 O0AA 75.7(7) . 2_556
O14 Zr1 O2AA 77.3(7) . .
O14 Zr1 O3AA 117.6(8) . .
Zr1 Zr2 Zr1 89.82(8) . 2_556
Zr1 Zr2 Zr3 59.50(7) 2_556 .
Zr1 Zr2 Zr3 59.96(8) . .
Zr3 Zr2 Zr1 60.03(7) 2_556 2_556
Zr3 Zr2 Zr1 60.18(8) 2_556 .
Zr3 Zr2 Zr3 89.89(9) 2_556 .
O0AA Zr2 Zr1 38.4(5) . 2_556
O0AA Zr2 Zr1 92.0(5) . .
O0AA Zr2 Zr3 35.5(5) . .
O0AA Zr2 Zr3 93.9(5) . 2_556
O0AA Zr2 O6 140.2(8) . .
O0AA Zr2 O11 73.2(7) . .
O0AA Zr2 O13 75.0(8) . .
O0AA Zr2 O15 87.0(7) . .
O0AA Zr2 O52 139.5(7) . .
O2 Zr2 Zr1 36.0(6) . .
O2 Zr2 Zr1 92.1(5) . 2_556
O2 Zr2 Zr3 36.9(6) . 2_556
O2 Zr2 Zr3 91.6(5) . .
O2 Zr2 O0AA 115.0(7) . .
O2 Zr2 O6 71.0(8) . .
O2 Zr2 O11 137.9(8) . .
O2 Zr2 O13 74.7(8) . .
O2 Zr2 O15 144.3(8) . .
O2 Zr2 O52 75.8(7) . .
O6 Zr2 Zr1 160.2(5) . 2_556
O6 Zr2 Zr1 70.4(5) . .
O6 Zr2 Zr3 109.3(5) . .
O6 Zr2 Zr3 106.3(5) . 2_556
O9 Zr2 Zr1 37.9(5) . .
O9 Zr2 Zr1 91.1(4) . 2_556
O9 Zr2 Zr3 93.1(5) . 2_556
O9 Zr2 Zr3 35.4(5) . .
O9 Zr2 O0AA 70.4(7) . .
O9 Zr2 O2 73.8(8) . .
O9 Zr2 O6 74.5(7) . .
O9 Zr2 O11 140.3(7) . .
O9 Zr2 O13 116.0(7) . .
O9 Zr2 O15 89.4(7) . .
O9 Zr2 O52 145.2(7) . .
O11 Zr2 Zr1 158.6(5) . .
O11 Zr2 Zr1 68.9(5) . 2_556
O11 Zr2 Zr3 108.3(5) . .
O11 Zr2 Zr3 104.6(5) . 2_556
O11 Zr2 O6 130.7(7) . .
O13 Zr2 Zr1 93.9(6) . .
O13 Zr2 Zr1 37.0(5) . 2_556
O13 Zr2 Zr3 38.0(5) . 2_556
O13 Zr2 Zr3 92.8(5) . .
O13 Zr2 O6 139.2(8) . .
O13 Zr2 O11 67.7(7) . .
O13 Zr2 O15 140.5(8) . .
O13 Zr2 O52 70.6(7) . .
O15 Zr2 Zr1 122.1(5) . .
O15 Zr2 Zr1 120.1(5) . 2_556
O15 Zr2 Zr3 177.5(5) . 2_556
O15 Zr2 Zr3 92.2(5) . .
O15 Zr2 O6 74.3(7) . .
O15 Zr2 O11 73.5(7) . .
O52 Zr2 Zr1 110.9(5) . .
O52 Zr2 Zr1 106.4(5) . 2_556
O52 Zr2 Zr3 71.6(5) . 2_556
O52 Zr2 Zr3 161.2(5) . .
O52 Zr2 O6 80.1(7) . .
O52 Zr2 O11 74.4(7) . .
O52 Zr2 O15 106.3(7) . .
Zr1 Zr3 Zr1 89.93(9) 2_556 .
Zr1 Zr3 Zr2 60.17(7) 2_556 .
Zr1 Zr3 Zr2 59.48(7) . .
Zr2 Zr3 Zr1 59.93(8) 2_556 2_556
Zr2 Zr3 Zr1 60.47(8) 2_556 .
Zr2 Zr3 Zr2 90.11(9) 2_556 .
O0AA Zr3 Zr1 38.7(5) . 2_556
O0AA Zr3 Zr1 92.0(5) . .
O0AA Zr3 Zr2 36.0(5) . .
O0AA Zr3 Zr2 94.1(5) . 2_556
O0AA Zr3 O2 75.0(7) . 2_556
O0AA Zr3 O4AA 145.8(6) . .
O0AA Zr3 O9 69.5(7) . .
O0AA Zr3 O10 73.9(7) . .
O0AA Zr3 O12 80.4(7) . .
O0AA Zr3 O13 117.1(8) . 2_556
O0AA Zr3 O27 139.1(6) . .
O2 Zr3 Zr1 91.4(6) 2_556 .
O2 Zr3 Zr1 36.4(5) 2_556 2_556
O2 Zr3 Zr2 35.6(6) 2_556 2_556
O2 Zr3 Zr2 91.7(5) 2_556 .
O2 Zr3 O4AA 76.9(7) 2_556 .
O2 Zr3 O9 113.0(8) 2_556 .
O2 Zr3 O10 73.5(7) 2_556 .
O2 Zr3 O12 142.4(7) 2_556 .
O2 Zr3 O13 73.4(8) 2_556 2_556
O2 Zr3 O27 141.3(7) 2_556 .
O4AA Zr3 Zr1 107.8(5) . .
O4AA Zr3 Zr1 111.9(4) . 2_556
O4AA Zr3 Zr2 163.2(5) . .
O4AA Zr3 Zr2 73.4(5) . 2_556
O4AA Zr3 O10 79.7(6) . .
O4AA Zr3 O12 112.1(7) . .
O4AA Zr3 O27 74.5(6) . .
O9 Zr3 Zr1 38.1(5) . .
O9 Zr3 Zr1 90.4(5) . 2_556
O9 Zr3 Zr2 93.2(5) . 2_556
O9 Zr3 Zr2 33.9(5) . .
O9 Zr3 O4AA 141.1(7) . .
O9 Zr3 O10 138.9(6) . .
O9 Zr3 O12 83.4(6) . .
O9 Zr3 O13 75.2(7) . 2_556
O9 Zr3 O27 76.4(7) . .
O10 Zr3 Zr1 71.5(5) . 2_556
O10 Zr3 Zr1 161.4(5) . .
O10 Zr3 Zr2 107.6(4) . 2_556
O10 Zr3 Zr2 109.2(4) . .
O10 Zr3 O12 72.7(6) . .
O10 Zr3 O27 125.2(7) . .
O12 Zr3 Zr1 115.4(5) . 2_556
O12 Zr3 Zr1 117.7(4) . .
O12 Zr3 Zr2 84.5(5) . .
O12 Zr3 Zr2 174.3(5) . 2_556
O12 Zr3 O27 73.8(7) . .
O13 Zr3 Zr1 93.7(6) 2_556 2_556
O13 Zr3 Zr1 37.3(5) 2_556 .
O13 Zr3 Zr2 93.0(5) 2_556 .
O13 Zr3 Zr2 38.0(5) 2_556 2_556
O13 Zr3 O4AA 72.0(7) 2_556 .
O13 Zr3 O10 140.3(6) 2_556 .
O13 Zr3 O12 144.0(7) 2_556 .
O13 Zr3 O27 73.3(7) 2_556 .
O27 Zr3 Zr1 163.3(5) . 2_556
O27 Zr3 Zr1 73.4(5) . .
O27 Zr3 Zr2 109.2(5) . .
O27 Zr3 Zr2 109.9(5) . 2_556
C2BA P6 Ir5 109.6(10) . .
C22 P6 Ir5 116.8(15) . .
C22 P6 C2BA 112.9(12) . .
C22 P6 C168 98(5) . 2_667
C168 P6 Ir5 112(4) 2_667 .
C168 P6 C2BA 107(2) 2_667 .
P6 Ir5 O5 96.5(7) . .
C6BA P7 Ir4 119.7(17) . .
C6BA P7 C60 98.6(17) . .
C6BA P7 C74 116(3) . 2_566
C60 P7 Ir4 107.7(14) . .
C60 P7 C74 98(9) . 2_566
C74 P7 Ir4 113(7) 2_566 .
Zr2 O0AA Zr1 104.7(8) . 2_556
Zr3 O0AA Zr1 104.6(7) . 2_556
Zr3 O0AA Zr2 108.5(8) . .
Zr1 O2 Zr3 106.7(8) . 2_556
Zr2 O2 Zr1 108.6(9) . .
Zr2 O2 Zr3 107.5(10) . 2_556
C76 O2AA Zr1 129(2) . .
C0AA O3AA Zr1 130(3) . .
C8 O4AA Zr3 135(2) 2_556 .
C0AA O6 Zr2 134(2) . .
C30 O7 Zr1 136(2) . .
Zr2 O9 Zr1 106.9(8) . .
Zr2 O9 Zr3 110.7(8) . .
Zr3 O9 Zr1 104.9(7) . .
C30 O10 Zr3 130.9(17) 2_556 .
C207 O11 Zr2 137(3) . .
Zr1 O13 Zr2 105.8(9) 2_556 .
Zr3 O13 Zr1 105.2(8) 2_556 2_556
Zr3 O13 Zr2 104.1(9) 2_556 .
C207 O14 Zr1 138(3) 2_556 .
C76 O27 Zr3 127(2) . .
C8 O52 Zr2 134(2) . .
O3AA C0AA C5CA 113(4) . .
O6 C0AA O3AA 128(4) . .
O6 C0AA C5CA 119(4) . .
C36 C1BA C8BA 111(4) . .
C36 C2AA C134 127(5) . .
C53 C2BA P6 122(2) . .
C53 C2BA C5AA 120.0 . .
C5AA C2BA P6 116(2) . .
C61 C53 C2BA 120.0 . .
C0BA C61 C53 120.0 . .
C61 C0BA C5BA 110(3) . .
C6AA C0BA C61 120.0 . .
C6AA C0BA C5BA 129(3) . .
C0BA C6AA C5AA 120.0 . .
C6AA C5AA C2BA 120.0 . .
C3BA C2CA C32 120.0 . .
C3BA C2CA C207 125(4) . 2_657
C32 C2CA C207 115(4) . 2_657
C2CA C3BA C7BA 120.0 . .
C3BA C7BA C3CA 120.0 . .
C7BA C3CA C6CA 128(3) . .
C12 C3CA C7BA 120.0 . .
C12 C3CA C6CA 112(3) . .
C32 C12 C3CA 120.0 . .
C12 C32 C2CA 120.0 . .
C8BA C3AA C76 132(3) . .
C8BA C3AA C134 127(3) . .
C134 C3AA C76 102(3) . .
C90 C6BA P7 115(3) . .
C90 C6BA C141 120.0 . .
C141 C6BA P7 124(3) . .
C6BA C90 C70 120.0 . .
C129 C70 C90 120.0 . .
C70 C129 C111 120.0 . .
C70 C129 C78 125(4) . .
C111 C129 C78 114(4) . .
C141 C111 C129 120.0 . .
C111 C141 C6BA 120.0 . .
O4AA C8 C26 119(3) 2_556 .
O52 C8 O4AA 126(3) . 2_556
O52 C8 C26 115(3) . .
C11 C8AA C19 120.0 . .
C11 C8AA C9 118.1(11) . .
C19 C8AA C9 121.3(11) . .
C8AA C11 C7 120.0 . .
C59 C7 C11 120.0 . .
C7 C59 C9BA 120.0 . .
C19 C9BA C59 120.0 . .
C9BA C19 C8AA 120.0 . .
C3AA C8BA C1BA 131(4) . .
C39 C22 P6 122(3) . .
C39 C22 C72 120.0 . .
C72 C22 P6 118(3) . .
C22 C39 C47 120.0 . .
C39 C47 C6CA 120.0 . .
C47 C6CA C3CA 122(4) . .
C155 C6CA C3CA 117(4) . .
C155 C6CA C47 120.0 . .
C6CA C155 C72 120.0 . .
C155 C72 C22 120.0 . .
C8 C26 C34 123(2) . .
C8 C26 C25 116(2) . .
C34 C26 C25 120.0 . .
C26 C34 C21 120.0 . .
C5BA C21 C34 120.0 . .
C21 C5BA C0BA 112(2) . .
C21 C5BA C9AA 120.0 . .
C9AA C5BA C0BA 128(2) . .
C5BA C9AA C25 120.0 . .
C9AA C25 C26 120.0 . .
O7 C30 O10 123(3) . 2_556
O7 C30 C41 140(4) . .
O10 C30 C41 95(3) 2_556 .
C81 C33 C133 120.0 . .
C81 C33 C118 129.9(19) . .
C133 C33 C118 110.1(18) . .
C33 C81 C148 120.0 . .
C81 C148 C5CA 120.0 . .
C148 C5CA C0AA 115(3) . .
C29 C5CA C0AA 125(3) . .
C29 C5CA C148 120.0 . .
C5CA C29 C133 120.0 . .
C29 C133 C33 120.0 . .
C1BA C36 C80 117(4) . .
C2AA C36 C1BA 120(4) . .
C2AA C36 C80 123(5) . .
C16 C41 C30 141(3) . .
C16 C41 C1CA 120.0 . .
C1CA C41 C30 98(3) . .
C41 C16 C1AA 120.0 . .
C78 C1AA C16 120.0 . .
C1AA C78 C129 112(4) . .
C1AA C78 C4AA 120.0 . .
C4AA C78 C129 127(4) . .
C1CA C4AA C78 120.0 . .
C4AA C1CA C41 120.0 . .
C4BA C60 P7 132(3) . .
C4BA C60 C159 120.0 . .
C159 C60 P7 108(3) . .
C60 C4BA C18 120.0 . .
C9 C18 C4BA 120.0 . .
C18 C9 C8AA 120(3) . .
C18 C9 C0CA 120.0 . .
C0CA C9 C8AA 119(3) . .
C9 C0CA C159 120.0 . .
C0CA C159 C60 120.0 . .
O2AA C76 O27 135(3) . .
O2AA C76 C3AA 120(4) . .
O27 C76 C3AA 105(3) . .
C260 C80 C36 131(3) . .
C260 C80 C174 120.0 . .
C174 C80 C36 106(3) . .
C99 C260 C80 120.0 . .
C74 C99 C260 120.0 . .
C99 C74 P7 117(2) . 2_566
C99 C74 C85 120.0 . .
C85 C74 P7 117(2) . 2_566
C174 C85 C74 120.0 . .
C85 C174 C80 120.0 . .
C7AA C118 C33 120.8(11) . .
C7AA C118 C195 120.0 . .
C195 C118 C33 119.2(11) . .
C140 C7AA C118 120.0 . .
C7AA C140 C168 120.0 . .
C140 C168 P6 125(2) . 2_667
C132 C168 P6 115(2) . 2_667
C132 C168 C140 120.0 . .
C195 C132 C168 120.0 . .
C132 C195 C118 120.0 . .
C3AA C134 C2AA 105(3) . .
O11 C207 C2CA 113(4) . 2_657
O14 C207 O11 120(4) 2_556 .
O14 C207 C2CA 126(4) 2_556 2_657

loop_
_geom_bond_atom_site_label_1
_geom_bond_atom_site_label_2
_geom_bond_distance
_geom_bond_site_symmetry_2
Ir4 P7 2.214(11) .
Ir4 O1 2.412(18) .
Zr1 Zr2 3.508(3) 2_556
Zr1 Zr2 3.475(4) .
Zr1 Zr3 3.493(4) .
Zr1 Zr3 3.484(4) 2_556
Zr1 O0AA 2.252(19) 2_556
Zr1 O2 2.16(2) .
Zr1 O2AA 2.27(2) .
Zr1 O3AA 2.252(18) .
Zr1 O7 2.17(2) .
Zr1 O9 2.229(19) .
Zr1 O13 2.194(19) 2_556
Zr1 O14 2.239(18) .
Zr2 Zr1 3.508(3) 2_556
Zr2 Zr3 3.474(4) 2_556
Zr2 Zr3 3.514(4) .
Zr2 O0AA 2.178(18) .
Zr2 O2 2.12(2) .
Zr2 O6 2.39(2) .
Zr2 O9 2.096(19) .
Zr2 O11 2.39(2) .
Zr2 O13 2.20(2) .
Zr2 O15 2.36(2) .
Zr2 O52 2.34(2) .
Zr3 Zr1 3.484(4) 2_556
Zr3 Zr2 3.474(4) 2_556
Zr3 O0AA 2.150(19) .
Zr3 O2 2.19(2) 2_556
Zr3 O4AA 2.273(15) .
Zr3 O9 2.176(17) .
Zr3 O10 2.304(18) .
Zr3 O12 2.312(18) .
Zr3 O13 2.20(2) 2_556
Zr3 O27 2.33(2) .
P6 Ir5 2.166(10) .
P6 C2BA 1.88(2) .
P6 C22 1.67(2) .
P6 C168 1.79(17) 2_667
Ir5 O5 2.31(3) .
P7 C6BA 1.79(3) .
P7 C60 1.87(2) .
P7 C74 1.9(3) 2_566
O0AA Zr1 2.252(19) 2_556
O2 Zr3 2.19(2) 2_556
O2AA C76 1.18(3) .
O3AA C0AA 1.22(4) .
O4AA C8 1.16(3) 2_556
O6 C0AA 1.17(4) .
O7 C30 1.15(3) .
O10 C30 1.37(3) 2_556
O11 C207 1.27(4) .
O13 Zr1 2.194(19) 2_556
O13 Zr3 2.20(2) 2_556
O14 C207 1.15(4) 2_556
O27 C76 1.23(3) .
O52 C8 1.18(3) .
C0AA C5CA 1.44(4) .
C1BA C8BA 1.51(4) .
C1BA C36 1.45(5) .
C2AA C36 1.25(5) .
C2AA C134 1.70(6) .
C2BA C53 1.3900 .
C2BA C5AA 1.3900 .
C53 C61 1.3900 .
C61 C0BA 1.3900 .
C0BA C6AA 1.3900 .
C0BA C5BA 1.51(2) .
C6AA C5AA 1.3900 .
C2CA C3BA 1.3900 .
C2CA C32 1.3900 .
C2CA C207 1.43(4) 2_657
C3BA C7BA 1.3900 .
C7BA C3CA 1.3900 .
C3CA C12 1.3900 .
C3CA C6CA 1.60(3) .
C12 C32 1.3900 .
C3AA C8BA 1.19(3) .
C3AA C76 1.532(18) .
C3AA C134 1.38(4) .
C6BA C90 1.3900 .
C6BA C141 1.3900 .
C90 C70 1.3900 .
C70 C129 1.3900 .
C129 C111 1.3900 .
C129 C78 1.62(3) .
C111 C141 1.3900 .
C8 O4AA 1.16(3) 2_556
C8 C26 1.40(3) .
C8AA C11 1.3900 .
C8AA C19 1.3900 .
C8AA C9 1.595(12) .
C11 C7 1.3900 .
C7 C59 1.3900 .
C59 C9BA 1.3900 .
C9BA C19 1.3900 .
C22 C39 1.3900 .
C22 C72 1.3900 .
C39 C47 1.3900 .
C47 C6CA 1.3900 .
C6CA C155 1.3900 .
C155 C72 1.3900 .
C26 C34 1.3900 .
C26 C25 1.3900 .
C34 C21 1.3900 .
C21 C5BA 1.3900 .
C5BA C9AA 1.3900 .
C9AA C25 1.3900 .
C30 O10 1.37(3) 2_556
C30 C41 1.48(3) .
C33 C81 1.3900 .
C33 C133 1.3900 .
C33 C118 1.549(10) .
C81 C148 1.3900 .
C148 C5CA 1.3900 .
C5CA C29 1.3900 .
C29 C133 1.3900 .
C36 C80 1.52(4) .
C41 C16 1.3900 .
C41 C1CA 1.3900 .
C16 C1AA 1.3900 .
C1AA C78 1.3900 .
C78 C4AA 1.3900 .
C4AA C1CA 1.3900 .
C60 C4BA 1.3900 .
C60 C159 1.3900 .
C4BA C18 1.3900 .
C18 C9 1.3900 .
C9 C0CA 1.3900 .
C0CA C159 1.3900 .
C80 C260 1.3900 .
C80 C174 1.3900 .
C260 C99 1.3900 .
C99 C74 1.3900 .
C74 P7 1.89(2) 2_566
C74 C85 1.3900 .
C85 C174 1.3900 .
C118 C7AA 1.3900 .
C118 C195 1.3900 .
C7AA C140 1.3900 .
C140 C168 1.3900 .
C168 P6 1.793(18) 2_667
C168 C132 1.3900 .
C132 C195 1.3900 .
C207 O14 1.15(4) 2_556
C207 C2CA 1.43(4) 2_657

loop_
_geom_torsion_atom_site_label_1
_geom_torsion_atom_site_label_2
_geom_torsion_atom_site_label_3
_geom_torsion_atom_site_label_4
_geom_torsion
_geom_torsion_site_symmetry_1
_geom_torsion_site_symmetry_4
Ir4 P7 C6BA C90 15(2) . .
Ir4 P7 C6BA C141 -174.7(14) . .
Ir4 P7 C60 C4BA -8(2) . .
Ir4 P7 C60 C159 171.3(12) . .
Zr1 O2AA C76 O27 -16(6) . .
Zr1 O2AA C76 C3AA 176.1(15) . .
Zr1 O3AA C0AA O6 14(6) . .
Zr1 O3AA C0AA C5CA -163.4(16) . .
Zr1 O7 C30 O10 -19(4) . 2_556
Zr1 O7 C30 C41 -180(2) . .
Zr2 O6 C0AA O3AA -17(6) . .
Zr2 O6 C0AA C5CA 160.9(17) . .
Zr2 O11 C207 O14 16(6) . 2_556
Zr2 O11 C207 C2CA -155(2) . 2_657
Zr2 O52 C8 O4AA -10(5) . 2_556
Zr2 O52 C8 C26 170.5(14) . .
Zr3 O27 C76 O2AA 17(6) . .
Zr3 O27 C76 C3AA -173.5(13) . .
P6 C2BA C53 C61 -162.8(17) . .
P6 C2BA C5AA C6AA 163.7(16) . .
P6 C22 C39 C47 177(2) . .
P6 C22 C72 C155 -177.3(19) . .
P6 C168 C132 C195 -172.2(11) 2_667 .
Ir5 P6 C2BA C53 -166.7(16) . .
Ir5 P6 C2BA C5AA 29.9(16) . .
Ir5 P6 C22 C39 -40(2) . .
Ir5 P6 C22 C72 137.1(15) . .
P7 C6BA C90 C70 170.4(18) . .
P7 C6BA C141 C111 -169(2) . .
P7 C60 C4BA C18 179(3) . .
P7 C60 C159 C0CA -180(2) . .
P7 C74 C85 C174 -152.8(19) 2_566 .
O3AA C0AA C5CA C148 -174(2) . .
O3AA C0AA C5CA C29 11(4) . .
O4AA C8 C26 C34 -5(4) 2_556 .
O4AA C8 C26 C25 -179(2) 2_556 .
O6 C0AA C5CA C148 9(4) . .
O6 C0AA C5CA C29 -167(2) . .
O7 C30 C41 C16 175(3) . .
O7 C30 C41 C1CA -11(4) . .
O10 C30 C41 C16 11(3) 2_556 .
O10 C30 C41 C1CA -175.0(15) 2_556 .
O52 C8 C26 C34 174.3(19) . .
O52 C8 C26 C25 0(3) . .
C0AA C5CA C29 C133 175(2) . .
C1BA C36 C80 C260 -25(5) . .
C1BA C36 C80 C174 136(3) . .
C2AA C36 C80 C260 144(4) . .
C2AA C36 C80 C174 -54(5) . .
C2BA P6 C22 C39 88(2) . .
C2BA P6 C22 C72 -94.6(19) . .
C2BA C53 C61 C0BA 0.0 . .
C53 C2BA C5AA C6AA 0.0 . .
C53 C61 C0BA C6AA 0.0 . .
C53 C61 C0BA C5BA -169(2) . .
C61 C0BA C6AA C5AA 0.0 . .
C61 C0BA C5BA C21 160.2(15) . .
C61 C0BA C5BA C9AA -25(2) . .
C0BA C6AA C5AA C2BA 0.0 . .
C0BA C5BA C9AA C25 -175(2) . .
C6AA C0BA C5BA C21 -8(3) . .
C6AA C0BA C5BA C9AA 167.3(18) . .
C5AA C2BA C53 C61 0.0 . .
C2CA C3BA C7BA C3CA 0.0 . .
C3BA C2CA C32 C12 0.0 . .
C3BA C7BA C3CA C12 0.0 . .
C3BA C7BA C3CA C6CA 169(3) . .
C7BA C3CA C12 C32 0.0 . .
C7BA C3CA C6CA C47 -26(3) . .
C7BA C3CA C6CA C155 142(2) . .
C3CA C12 C32 C2CA 0.0 . .
C3CA C6CA C155 C72 -168(2) . .
C12 C3CA C6CA C47 144.2(17) . .
C12 C3CA C6CA C155 -48(2) . .
C32 C2CA C3BA C7BA 0.0 . .
C6BA P7 C60 C4BA -133(2) . .
C6BA P7 C60 C159 46(2) . .
C6BA C90 C70 C129 0.0 . .
C90 C6BA C141 C111 0.0 . .
C90 C70 C129 C111 0.0 . .
C90 C70 C129 C78 -170(3) . .
C70 C129 C111 C141 0.0 . .
C70 C129 C78 C1AA -57(3) . .
C70 C129 C78 C4AA 135(2) . .
C129 C111 C141 C6BA 0.0 . .
C129 C78 C4AA C1CA 167(3) . .
C111 C129 C78 C1AA 132(2) . .
C111 C129 C78 C4AA -36(3) . .
C141 C6BA C90 C70 0.0 . .
C8 C26 C34 C21 -174(2) . .
C8 C26 C25 C9AA 174.0(19) . .
C8AA C11 C7 C59 0.0 . .
C8AA C9 C0CA C159 168(3) . .
C11 C8AA C19 C9BA 0.0 . .
C11 C8AA C9 C18 -56(3) . .
C11 C8AA C9 C0CA 136.1(19) . .
C11 C7 C59 C9BA 0.0 . .
C7 C59 C9BA C19 0.0 . .
C59 C9BA C19 C8AA 0.0 . .
C19 C8AA C11 C7 0.0 . .
C19 C8AA C9 C18 133(2) . .
C19 C8AA C9 C0CA -35(3) . .
C8BA C1BA C36 C2AA 1(6) . .
C8BA C1BA C36 C80 171(3) . .
C8BA C3AA C76 O2AA 174(3) . .
C8BA C3AA C76 O27 3(5) . .
C8BA C3AA C134 C2AA 4(5) . .
C22 P6 C2BA C53 61(3) . .
C22 P6 C2BA C5AA -102(2) . .
C22 C39 C47 C6CA 0.0 . .
C39 C22 C72 C155 0.0 . .
C39 C47 C6CA C3CA 167(2) . .
C39 C47 C6CA C155 0.0 . .
C47 C6CA C155 C72 0.0 . .
C6CA C3CA C12 C32 -171(2) . .
C6CA C155 C72 C22 0.0 . .
C72 C22 C39 C47 0.0 . .
C26 C34 C21 C5BA 0.0 . .
C34 C26 C25 C9AA 0.0 . .
C34 C21 C5BA C0BA 175.5(19) . .
C34 C21 C5BA C9AA 0.0 . .
C21 C5BA C9AA C25 0.0 . .
C5BA C0BA C6AA C5AA 167(2) . .
C5BA C9AA C25 C26 0.0 . .
C25 C26 C34 C21 0.0 . .
C30 C41 C16 C1AA 173(3) . .
C30 C41 C1CA C4AA -175.9(19) . .
C33 C81 C148 C5CA 0.0 . .
C33 C118 C7AA C140 -178.1(8) . .
C33 C118 C195 C132 178.2(8) . .
C81 C33 C133 C29 0.0 . .
C81 C33 C118 C7AA 179.6(3) . .
C81 C33 C118 C195 1.5(6) . .
C81 C148 C5CA C0AA -175.6(18) . .
C81 C148 C5CA C29 0.0 . .
C148 C5CA C29 C133 0.0 . .
C5CA C29 C133 C33 0.0 . .
C133 C33 C81 C148 0.0 . .
C133 C33 C118 C7AA -2.1(8) . .
C133 C33 C118 C195 179.7(3) . .
C36 C1BA C8BA C3AA -3(6) . .
C36 C2AA C134 C3AA -6(6) . .
C36 C80 C260 C99 159(3) . .
C36 C80 C174 C85 -164(3) . .
C41 C16 C1AA C78 0.0 . .
C16 C41 C1CA C4AA 0.0 . .
C16 C1AA C78 C129 -169(3) . .
C16 C1AA C78 C4AA 0.0 . .
C1AA C78 C4AA C1CA 0.0 . .
C78 C129 C111 C141 171(3) . .
C78 C4AA C1CA C41 0.0 . .
C1CA C41 C16 C1AA 0.0 . .
C60 P7 C6BA C90 132(2) . .
C60 P7 C6BA C141 -59(2) . .
C60 C4BA C18 C9 0.0 . .
C4BA C60 C159 C0CA 0.0 . .
C4BA C18 C9 C8AA -168(2) . .
C4BA C18 C9 C0CA 0.0 . .
C18 C9 C0CA C159 0.0 . .
C9 C8AA C11 C7 -171(3) . .
C9 C8AA C19 C9BA 171(3) . .
C9 C0CA C159 C60 0.0 . .
C159 C60 C4BA C18 0.0 . .
C76 C3AA C8BA C1BA 176(3) . .
C76 C3AA C134 C2AA -173(3) . .
C80 C260 C99 C74 0.0 . .
C260 C80 C174 C85 0.0 . .
C260 C99 C74 P7 152.8(19) . 2_566
C260 C99 C74 C85 0.0 . .
C99 C74 C85 C174 0.0 . .
C74 P7 C6BA C90 -125(11) 2_566 .
C74 P7 C6BA C141 45(11) 2_566 .
C74 P7 C60 C4BA 109(5) 2_566 .
C74 P7 C60 C159 -71(4) 2_566 .
C74 C85 C174 C80 0.0 . .
C174 C80 C260 C99 0.0 . .
C118 C33 C81 C148 178.1(8) . .
C118 C33 C133 C29 -178.4(6) . .
C118 C7AA C140 C168 0.0 . .
C7AA C118 C195 C132 0.0 . .
C7AA C140 C168 P6 171.4(12) . 2_667
C7AA C140 C168 C132 0.0 . .
C140 C168 C132 C195 0.0 . .
C168 P6 C2BA C53 -46(6) 2_667 .
C168 P6 C2BA C5AA 151(6) 2_667 .
C168 P6 C22 C39 -160(2) 2_667 .
C168 P6 C22 C72 18(3) 2_667 .
C168 C132 C195 C118 0.0 . .
C195 C118 C7AA C140 0.0 . .
C134 C2AA C36 C1BA 3(8) . .
C134 C2AA C36 C80 -166(4) . .
C134 C3AA C8BA C1BA 0(7) . .
C134 C3AA C76 O2AA -9(4) . .
C134 C3AA C76 O27 180(3) . .
C207 C2CA C3BA C7BA 178(3) 2_657 .
C207 C2CA C32 C12 -178(3) 2_657 .
